data_7013722
loop_
_publ_author_name
'Sharrad, Clint A.'
'Cavigliasso, Germ\'an E'
'Stranger, Robert'
'Gahan, Lawrence R.'

_publ_section_title
;
 Embracing ligands. Synthesis, characterisation and the correlation
 between 59Co NMR and ligand field parameters of Co(III) complexes with
 a new class of nitrogen-thioether multidentate ligand.
;
_journal_issue 5
_journal_name_full 'Dalton transactions (Cambridge, England : 2003)'
_journal_page_first 767
_journal_page_last 777
_journal_paper_doi 10.1039/b313189k
_journal_year 2004
_chemical_formula_sum 'C14 H38 Cl3 Co N4 O6 S2'
_chemical_formula_weight 587.88
_chemical_name_common '[Co(BuN4S2amp)]Cl2(ClO4).2H2O'
_space_group_IT_number 14
_symmetry_cell_setting monoclinic
_symmetry_space_group_name_Hall '-P 2yn'
_symmetry_space_group_name_H-M 'P 1 21/n 1'
_atom_sites_solution_hydrogens geom
_atom_sites_solution_primary direct
_atom_sites_solution_secondary difmap
_audit_creation_date 2003-08-26T18:01:36-00:00
_audit_creation_method 'WinGX routine CIF_UPDATE'
_cell_angle_alpha 90
_cell_angle_beta 112.311(9)
_cell_angle_gamma 90
_cell_formula_units_Z 4
_cell_length_a 10.873(1)
_cell_length_b 18.484(1)
_cell_length_c 13.636(2)
_cell_measurement_reflns_used 25
_cell_measurement_temperature 293(2)
_cell_volume 2535.4(5)
_computing_cell_refinement SET4
_computing_data_collection CAD4
_computing_data_reduction XTAL3.2
_computing_molecular_graphics 'ORTEP-3 for Windows (Farrugia, 1997)'
_computing_publication_material 'WinGX publication routines (Farrugia, 1999)'
_computing_structure_refinement 'SHELXL-97 (Sheldrick, 1997)'
_computing_structure_solution 'SHELXS-86 (Sheldrick, 1990)'
_diffrn_ambient_temperature 293(2)
_diffrn_measured_fraction_theta_full 1
_diffrn_measured_fraction_theta_max 1
_diffrn_measurement_device CAD4
_diffrn_measurement_method 'omega-2theta scans'
_diffrn_radiation_monochromator graphite
_diffrn_radiation_type MoK\a
_diffrn_radiation_wavelength 0.71073
_diffrn_reflns_av_R_equivalents 0.0648
_diffrn_reflns_av_unetI/netI 0.0218
_diffrn_reflns_limit_h_max 12
_diffrn_reflns_limit_h_min 0
_diffrn_reflns_limit_k_max 21
_diffrn_reflns_limit_k_min 0
_diffrn_reflns_limit_l_max 14
_diffrn_reflns_limit_l_min -16
_diffrn_reflns_number 4695
_diffrn_reflns_theta_full 24.98
_diffrn_reflns_theta_max 24.98
_diffrn_reflns_theta_min 1.95
_diffrn_standards_decay_% 'less than 5 %'
_exptl_absorpt_coefficient_mu 1.194
_exptl_absorpt_correction_type psiscans
_exptl_crystal_colour red
_exptl_crystal_density_diffrn 1.54
_exptl_crystal_density_method 'not measured'
_exptl_crystal_description prism
_exptl_crystal_F_000 1232
_exptl_crystal_size_max 0.5
_exptl_crystal_size_mid 0.3
_exptl_crystal_size_min 0.13
_refine_diff_density_max 1.149
_refine_diff_density_min -0.972
_refine_diff_density_rms 0.11
_refine_ls_extinction_method none
_refine_ls_goodness_of_fit_ref 1.046
_refine_ls_hydrogen_treatment constr
_refine_ls_matrix_type full
_refine_ls_number_parameters 271
_refine_ls_number_reflns 4450
_refine_ls_number_restraints 0
_refine_ls_restrained_S_all 1.046
_refine_ls_R_factor_all 0.0667
_refine_ls_R_factor_obs 0.0542
_refine_ls_shift/su_max 0.002
_refine_ls_shift/su_mean 0
_refine_ls_structure_factor_coef Fsqd
_refine_ls_weighting_details 'calc w=1/[\s^2^(Fo^2^)+(0.1179P)^2^+4.5255P] where P=(Fo^2^+2Fc^2^)/3'
_refine_ls_weighting_scheme calc
_refine_ls_wR_factor_all 0.1797
_refine_ls_wR_factor_obs 0.1667
_reflns_number_gt 3605
_reflns_number_total 4450
_reflns_threshold_expression >2sigma(I)
_cod_data_source_file b313189k.txt
_cod_data_source_block 1843cs18
_cod_original_sg_symbol_H-M P21/n
_cod_database_code 7013722

loop_
_symmetry_equiv_pos_as_xyz
'x, y, z'
'-x+1/2, y+1/2, -z+1/2'
'-x, -y, -z'
'x-1/2, -y-1/2, z-1/2'

loop_
_atom_site_label
_atom_site_type_symbol
_atom_site_fract_x
_atom_site_fract_y
_atom_site_fract_z
_atom_site_U_iso_or_equiv
_atom_site_adp_type
_atom_site_occupancy
_atom_site_symmetry_multiplicity
_atom_site_calc_flag
_atom_site_refinement_flags
_atom_site_disorder_assembly
_atom_site_disorder_group
Co1 Co 0.19526(5) 0.65725(3) 0.16838(4) 0.0227(2) Uani 1 1 d . . .
S2 S 0.21106(11) 0.64898(6) 0.33837(8) 0.0322(3) Uani 1 1 d . . .
S1 S 0.27051(10) 0.54411(5) 0.16367(8) 0.0308(3) Uani 1 1 d . . .
N4 N 0.1295(3) 0.75725(18) 0.1672(3) 0.0297(7) Uani 1 1 d . . .
H4A H 0.1855 0.7798 0.2256 0.036 Uiso 1 1 calc R . .
H4B H 0.1352 0.7802 0.1109 0.036 Uiso 1 1 calc R . .
N2 N 0.3768(3) 0.69785(18) 0.2142(3) 0.0290(7) Uani 1 1 d . . .
H2A H 0.3685 0.745 0.1966 0.035 Uiso 1 1 calc R . .
H2B H 0.4127 0.6957 0.2855 0.035 Uiso 1 1 calc R . .
N3 N 0.0109(3) 0.61935(18) 0.1155(3) 0.0281(7) Uani 1 1 d . . .
H3A H -0.0279 0.6322 0.0469 0.034 Uiso 1 1 calc R . .
H3B H 0.0164 0.5708 0.1171 0.034 Uiso 1 1 calc R . .
N1 N 0.1743(3) 0.66658(18) 0.0180(3) 0.0272(7) Uani 1 1 d . . .
H1A H 0.1283 0.6278 -0.017 0.033 Uiso 1 1 calc R . .
H1B H 0.1234 0.7057 -0.0088 0.033 Uiso 1 1 calc R . .
C1 C 0.5163(5) 0.6214(4) 0.0165(5) 0.0567(14) Uani 1 1 d . . .
H1C H 0.5485 0.6686 0.0092 0.085 Uiso 1 1 calc R . .
H1D H 0.4768 0.5992 -0.052 0.085 Uiso 1 1 calc R . .
H1E H 0.589 0.5922 0.0612 0.085 Uiso 1 1 calc R . .
C14 C -0.1672(6) 0.7387(4) 0.2493(5) 0.0639(16) Uani 1 1 d . . .
H14A H -0.1914 0.7036 0.2907 0.096 Uiso 1 1 calc R . .
H14B H -0.2401 0.7455 0.1827 0.096 Uiso 1 1 calc R . .
H14C H -0.1464 0.7838 0.2869 0.096 Uiso 1 1 calc R . .
C4 C 0.4750(4) 0.6662(3) 0.1746(4) 0.0378(10) Uani 1 1 d . . .
H4C H 0.5298 0.6316 0.2262 0.045 Uiso 1 1 calc R . .
H4D H 0.5327 0.7045 0.1684 0.045 Uiso 1 1 calc R . .
C5 C 0.3638(5) 0.5521(3) 0.0777(4) 0.0405(11) Uani 1 1 d . . .
H5A H 0.4408 0.5206 0.1048 0.049 Uiso 1 1 calc R . .
H5B H 0.3084 0.5347 0.0076 0.049 Uiso 1 1 calc R . .
C3 C 0.2951(4) 0.6730(3) -0.0074(3) 0.0361(10) Uani 1 1 d . . .
H3C H 0.3216 0.7234 -0.0026 0.043 Uiso 1 1 calc R . .
H3D H 0.2742 0.6573 -0.0798 0.043 Uiso 1 1 calc R . .
C7 C 0.3452(6) 0.4703(3) 0.3554(4) 0.0495(13) Uani 1 1 d . . .
H7A H 0.2739 0.4402 0.3087 0.059 Uiso 1 1 calc R . .
H7B H 0.415 0.4383 0.3996 0.059 Uiso 1 1 calc R . .
C8 C 0.2927(6) 0.5130(3) 0.4264(4) 0.0541(14) Uani 1 1 d . . .
H8A H 0.2729 0.4793 0.473 0.065 Uiso 1 1 calc R . .
H8B H 0.3627 0.5448 0.4706 0.065 Uiso 1 1 calc R . .
C6 C 0.4001(5) 0.5155(3) 0.2877(4) 0.0444(11) Uani 1 1 d . . .
H6A H 0.4659 0.4873 0.2722 0.053 Uiso 1 1 calc R . .
H6B H 0.4442 0.5579 0.3275 0.053 Uiso 1 1 calc R . .
C9 C 0.1696(5) 0.5581(3) 0.3698(4) 0.0481(12) Uani 1 1 d . . .
H9A H 0.1183 0.562 0.4143 0.058 Uiso 1 1 calc R . .
H9B H 0.1149 0.5339 0.3047 0.058 Uiso 1 1 calc R . .
C2 C 0.4111(4) 0.6282(2) 0.0668(4) 0.0357(10) Uani 1 1 d . . .
C10 C 0.0690(5) 0.7013(3) 0.3379(4) 0.0414(11) Uani 1 1 d . . .
H10A H 0.0331 0.6779 0.3849 0.05 Uiso 1 1 calc R . .
H10B H 0.1003 0.7488 0.3671 0.05 Uiso 1 1 calc R . .
C11 C -0.0825(4) 0.6400(3) 0.1679(4) 0.0409(11) Uani 1 1 d . . .
H11A H -0.0835 0.6018 0.2164 0.049 Uiso 1 1 calc R . .
H11B H -0.1716 0.6442 0.1143 0.049 Uiso 1 1 calc R . .
C12 C -0.0072(4) 0.7674(3) 0.1635(4) 0.0409(11) Uani 1 1 d . . .
H12A H -0.0694 0.7643 0.0904 0.049 Uiso 1 1 calc R . .
H12B H -0.0148 0.8153 0.1895 0.049 Uiso 1 1 calc R . .
C13 C -0.0447(4) 0.7115(3) 0.2291(4) 0.0391(10) Uani 1 1 d . . .
Cl1 Cl 0.31559(15) 0.83997(7) 0.38082(10) 0.0567(4) Uani 1 1 d . . .
Cl2 Cl 0.59878(13) 0.66901(6) 0.44720(9) 0.0448(3) Uani 1 1 d . . .
Cl3 Cl 0.22198(15) 0.53768(10) 0.69930(13) 0.0651(4) Uani 1 1 d . . .
O1 O 0.1397(11) 0.5786(7) 0.7347(9) 0.214(5) Uani 1 1 d . . .
O3 O 0.1516(17) 0.4907(11) 0.6299(10) 0.326(12) Uani 1 1 d . . .
O4 O 0.2948(10) 0.5782(4) 0.6595(9) 0.180(4) Uani 1 1 d . . .
O2 O 0.2995(12) 0.5040(9) 0.7883(10) 0.260(7) Uani 1 1 d . . .
O5 O 0.0249(4) 0.54392(19) 0.8792(3) 0.0520(9) Uani 1 1 d . . .
O6 O 0.4027(7) 0.8383(3) 0.1130(8) 0.156(4) Uani 1 1 d . . .

loop_
_atom_site_aniso_label
_atom_site_aniso_U_11
_atom_site_aniso_U_22
_atom_site_aniso_U_33
_atom_site_aniso_U_23
_atom_site_aniso_U_13
_atom_site_aniso_U_12
Co1 0.0221(3) 0.0219(3) 0.0239(3) -0.00129(19) 0.0085(2) -0.00148(19)
S2 0.0340(6) 0.0362(6) 0.0269(5) -0.0014(4) 0.0122(4) -0.0058(4)
S1 0.0312(5) 0.0232(5) 0.0354(6) 0.0007(4) 0.0097(4) 0.0005(4)
N4 0.0339(19) 0.0255(17) 0.0313(17) -0.0023(14) 0.0141(15) 0.0012(14)
N2 0.0251(17) 0.0298(18) 0.0312(18) -0.0029(14) 0.0096(14) -0.0043(14)
N3 0.0233(17) 0.0292(17) 0.0296(17) -0.0041(14) 0.0077(14) -0.0045(13)
N1 0.0294(18) 0.0271(17) 0.0250(17) 0.0000(13) 0.0103(14) 0.0012(13)
C1 0.044(3) 0.075(4) 0.063(3) -0.006(3) 0.034(3) 0.005(3)
C14 0.043(3) 0.083(4) 0.077(4) -0.019(3) 0.036(3) 0.004(3)
C4 0.028(2) 0.043(3) 0.046(3) -0.002(2) 0.017(2) -0.0011(18)
C5 0.042(3) 0.040(3) 0.044(3) -0.005(2) 0.021(2) 0.007(2)
C3 0.039(2) 0.042(2) 0.034(2) -0.0009(19) 0.022(2) -0.0018(19)
C7 0.062(3) 0.032(2) 0.042(3) 0.013(2) 0.005(2) -0.001(2)
C8 0.074(4) 0.046(3) 0.038(3) 0.012(2) 0.016(3) -0.004(3)
C6 0.041(3) 0.037(2) 0.047(3) 0.011(2) 0.007(2) 0.004(2)
C9 0.061(3) 0.046(3) 0.045(3) 0.007(2) 0.028(2) -0.011(2)
C2 0.035(2) 0.038(2) 0.041(2) -0.002(2) 0.0222(19) 0.0017(19)
C10 0.044(3) 0.049(3) 0.040(2) -0.011(2) 0.027(2) -0.005(2)
C11 0.030(2) 0.050(3) 0.047(3) -0.010(2) 0.021(2) -0.006(2)
C12 0.033(2) 0.042(3) 0.047(3) -0.006(2) 0.015(2) 0.0106(19)
C13 0.028(2) 0.049(3) 0.044(3) -0.009(2) 0.0181(19) 0.0001(19)
Cl1 0.0628(9) 0.0510(8) 0.0398(7) -0.0025(5) 0.0011(6) -0.0209(6)
Cl2 0.0562(7) 0.0323(6) 0.0368(6) -0.0033(4) 0.0074(5) 0.0007(5)
Cl3 0.0518(8) 0.0854(11) 0.0660(9) -0.0046(8) 0.0314(7) -0.0021(7)
O1 0.227(10) 0.250(12) 0.265(12) 0.066(9) 0.208(10) 0.098(9)
O3 0.350(18) 0.50(3) 0.201(11) -0.200(14) 0.183(13) -0.311(19)
O4 0.247(10) 0.104(5) 0.296(12) -0.028(6) 0.224(10) -0.044(6)
O2 0.189(11) 0.355(18) 0.197(11) 0.147(12) 0.029(9) 0.112(11)
O5 0.051(2) 0.0416(19) 0.065(2) -0.0120(17) 0.0233(18) -0.0101(16)
O6 0.102(5) 0.068(4) 0.231(9) 0.037(4) -0.011(5) -0.019(3)

loop_
_atom_type_symbol
_atom_type_description
_atom_type_scat_dispersion_real
_atom_type_scat_dispersion_imag
_atom_type_scat_source
C C 0.0033 0.0016 'International Tables Vol C Tables 4.2.6.8 and 6.1.1.4'
H H 0 0 'International Tables Vol C Tables 4.2.6.8 and 6.1.1.4'
N N 0.0061 0.0033 'International Tables Vol C Tables 4.2.6.8 and 6.1.1.4'
Co Co 0.3494 0.9721 'International Tables Vol C Tables 4.2.6.8 and 6.1.1.4'
S S 0.1246 0.1234 'International Tables Vol C Tables 4.2.6.8 and 6.1.1.4'
O O 0.0106 0.006 'International Tables Vol C Tables 4.2.6.8 and 6.1.1.4'
Cl Cl 0.1484 0.1585 'International Tables Vol C Tables 4.2.6.8 and 6.1.1.4'

loop_
_geom_angle_atom_site_label_1
_geom_angle_atom_site_label_2
_geom_angle_atom_site_label_3
_geom_angle
_geom_angle_site_symmetry_1
_geom_angle_site_symmetry_3
_geom_angle_publ_flag
N2 Co1 N4 87.83(14) . . ?
N2 Co1 N1 90.19(14) . . ?
N4 Co1 N1 90.63(14) . . ?
N2 Co1 N3 177.06(14) . . ?
N4 Co1 N3 90.84(14) . . ?
N1 Co1 N3 87.20(14) . . ?
N2 Co1 S1 91.82(10) . . ?
N4 Co1 S1 177.84(11) . . ?
N1 Co1 S1 87.24(10) . . ?
N3 Co1 S1 89.42(10) . . ?
N2 Co1 S2 91.33(10) . . ?
N4 Co1 S2 87.59(10) . . ?
N1 Co1 S2 177.62(10) . . ?
N3 Co1 S2 91.24(10) . . ?
S1 Co1 S2 94.55(4) . . ?
C10 S2 C9 101.8(2) . . ?
C10 S2 Co1 103.06(16) . . ?
C9 S2 Co1 111.82(17) . . ?
C6 S1 C5 101.4(2) . . ?
C6 S1 Co1 113.84(17) . . ?
C5 S1 Co1 103.85(15) . . ?
C12 N4 Co1 118.2(3) . . ?
C4 N2 Co1 120.3(3) . . ?
C11 N3 Co1 120.8(3) . . ?
C3 N1 Co1 118.9(3) . . ?
N2 C4 C2 113.6(4) . . ?
C2 C5 S1 115.3(3) . . ?
N1 C3 C2 112.5(3) . . ?
C8 C7 C6 115.5(4) . . ?
C9 C8 C7 115.7(4) . . ?
C7 C6 S1 112.2(4) . . ?
C8 C9 S2 112.1(4) . . ?
C5 C2 C3 110.0(4) . . ?
C5 C2 C4 112.1(4) . . ?
C3 C2 C4 110.2(4) . . ?
C5 C2 C1 107.6(4) . . ?
C3 C2 C1 108.3(4) . . ?
C4 C2 C1 108.6(4) . . ?
C13 C10 S2 116.0(3) . . ?
N3 C11 C13 112.9(3) . . ?
N4 C12 C13 112.6(4) . . ?
C12 C13 C11 110.0(4) . . ?
C12 C13 C10 110.7(4) . . ?
C11 C13 C10 111.8(4) . . ?
C12 C13 C14 109.0(4) . . ?
C11 C13 C14 107.8(4) . . ?
C10 C13 C14 107.4(4) . . ?
O3 Cl3 O2 110.1(13) . . ?
O3 Cl3 O4 110.7(7) . . ?
O2 Cl3 O4 111.1(8) . . ?
O3 Cl3 O1 109.8(10) . . ?
O2 Cl3 O1 101.8(8) . . ?
O4 Cl3 O1 113.1(6) . . ?

loop_
_geom_bond_atom_site_label_1
_geom_bond_atom_site_label_2
_geom_bond_distance
_geom_bond_site_symmetry_2
_geom_bond_publ_flag
Co1 N2 1.978(3) . ?
Co1 N4 1.980(3) . ?
Co1 N1 1.982(3) . ?
Co1 N3 1.983(3) . ?
Co1 S1 2.2552(11) . ?
Co1 S2 2.2636(12) . ?
S2 C10 1.821(5) . ?
S2 C9 1.832(5) . ?
S1 C6 1.822(5) . ?
S1 C5 1.825(5) . ?
N4 C12 1.480(5) . ?
N2 C4 1.488(5) . ?
N3 C11 1.496(5) . ?
N1 C3 1.486(5) . ?
C1 C2 1.546(6) . ?
C14 C13 1.543(6) . ?
C4 C2 1.536(7) . ?
C5 C2 1.523(7) . ?
C3 C2 1.528(6) . ?
C7 C8 1.518(8) . ?
C7 C6 1.525(7) . ?
C8 C9 1.516(8) . ?
C10 C13 1.540(7) . ?
C11 C13 1.534(7) . ?
C12 C13 1.520(7) . ?
Cl3 O3 1.299(10) . ?
Cl3 O2 1.339(9) . ?
Cl3 O4 1.344(7) . ?
Cl3 O1 1.390(8) . ?

loop_
_geom_torsion_atom_site_label_1
_geom_torsion_atom_site_label_2
_geom_torsion_atom_site_label_3
_geom_torsion_atom_site_label_4
_geom_torsion
_geom_torsion_site_symmetry_1
_geom_torsion_site_symmetry_2
_geom_torsion_site_symmetry_3
_geom_torsion_site_symmetry_4
_geom_torsion_publ_flag
N2 Co1 S2 C10 123.50(19) . . . . ?
N4 Co1 S2 C10 35.73(19) . . . . ?
N1 Co1 S2 C10 -6(3) . . . . ?
N3 Co1 S2 C10 -55.06(19) . . . . ?
S1 Co1 S2 C10 -144.57(17) . . . . ?
N2 Co1 S2 C9 -127.9(2) . . . . ?
N4 Co1 S2 C9 144.3(2) . . . . ?
N1 Co1 S2 C9 103(3) . . . . ?
N3 Co1 S2 C9 53.6(2) . . . . ?
S1 Co1 S2 C9 -36.0(2) . . . . ?
N2 Co1 S1 C6 55.1(2) . . . . ?
N4 Co1 S1 C6 136(3) . . . . ?
N1 Co1 S1 C6 145.2(2) . . . . ?
N3 Co1 S1 C6 -127.6(2) . . . . ?
S2 Co1 S1 C6 -36.42(18) . . . . ?
N2 Co1 S1 C5 -54.27(19) . . . . ?
N4 Co1 S1 C5 26(3) . . . . ?
N1 Co1 S1 C5 35.83(19) . . . . ?
N3 Co1 S1 C5 123.05(19) . . . . ?
S2 Co1 S1 C5 -145.75(17) . . . . ?
N2 Co1 N4 C12 -164.8(3) . . . . ?
N1 Co1 N4 C12 105.0(3) . . . . ?
N3 Co1 N4 C12 17.8(3) . . . . ?
S1 Co1 N4 C12 115(3) . . . . ?
S2 Co1 N4 C12 -73.4(3) . . . . ?
N4 Co1 N2 C4 -143.1(3) . . . . ?
N1 Co1 N2 C4 -52.4(3) . . . . ?
N3 Co1 N2 C4 -80(3) . . . . ?
S1 Co1 N2 C4 34.8(3) . . . . ?
S2 Co1 N2 C4 129.4(3) . . . . ?
N2 Co1 N3 C11 -113(3) . . . . ?
N4 Co1 N3 C11 -50.2(3) . . . . ?
N1 Co1 N3 C11 -140.8(3) . . . . ?
S1 Co1 N3 C11 132.0(3) . . . . ?
S2 Co1 N3 C11 37.4(3) . . . . ?
N2 Co1 N1 C3 19.9(3) . . . . ?
N4 Co1 N1 C3 107.7(3) . . . . ?
N3 Co1 N1 C3 -161.5(3) . . . . ?
S1 Co1 N1 C3 -71.9(3) . . . . ?
S2 Co1 N1 C3 149(2) . . . . ?
Co1 N2 C4 C2 25.8(5) . . . . ?
C6 S1 C5 C2 -96.7(4) . . . . ?
Co1 S1 C5 C2 21.6(4) . . . . ?
Co1 N1 C3 C2 35.3(5) . . . . ?
C6 C7 C8 C9 66.5(6) . . . . ?
C8 C7 C6 S1 -85.4(5) . . . . ?
C5 S1 C6 C7 -151.8(4) . . . . ?
Co1 S1 C6 C7 97.3(4) . . . . ?
C7 C8 C9 S2 -88.5(5) . . . . ?
C10 S2 C9 C8 -152.0(4) . . . . ?
Co1 S2 C9 C8 98.6(4) . . . . ?
S1 C5 C2 C3 -76.6(4) . . . . ?
S1 C5 C2 C4 46.3(5) . . . . ?
S1 C5 C2 C1 165.7(4) . . . . ?
N1 C3 C2 C5 47.4(5) . . . . ?
N1 C3 C2 C4 -76.7(5) . . . . ?
N1 C3 C2 C1 164.7(4) . . . . ?
N2 C4 C2 C5 -80.6(5) . . . . ?
N2 C4 C2 C3 42.2(5) . . . . ?
N2 C4 C2 C1 160.7(4) . . . . ?
C9 S2 C10 C13 -94.5(4) . . . . ?
Co1 S2 C10 C13 21.5(4) . . . . ?
Co1 N3 C11 C13 23.3(5) . . . . ?
Co1 N4 C12 C13 37.6(5) . . . . ?
N4 C12 C13 C11 -79.2(5) . . . . ?
N4 C12 C13 C10 44.8(5) . . . . ?
N4 C12 C13 C14 162.8(4) . . . . ?
N3 C11 C13 C12 43.9(5) . . . . ?
N3 C11 C13 C10 -79.4(5) . . . . ?
N3 C11 C13 C14 162.7(4) . . . . ?
S2 C10 C13 C12 -75.7(5) . . . . ?
S2 C10 C13 C11 47.3(5) . . . . ?
S2 C10 C13 C14 165.4(4) . . . . ?
